data_7133209
loop_
_publ_author_name
'Hu, Lei'
'Chakraborty, Sayandip'
'Tumanov, Nikolay'
'Wouters, Johan'
'Robiette, Rapha&#xeb;l'
'Berionni, Guillaume'

_publ_section_title
;
 Regulating iminophosphorane P&#xe001;N bond reactivity through geometric
 constraints with cage-shaped triarylphosphines.
;
_journal_issue 55
_journal_name_full 'Chemical communications (Cambridge, England)'
_journal_page_first 7073
_journal_page_last 7076
_journal_paper_doi 10.1039/d4cc01868k
_journal_volume 60
_journal_year 2024
_chemical_formula_moiety 'C25 H18 B F3 N P, 0.5(C H2 Cl2) '
_chemical_formula_sum 'C25.5 H19 B Cl F3 N P'
_chemical_formula_weight 473.65
_chemical_name_common
;
9-phosphatriptycene-N-phenyl imine trifluoroborane complex
 dichloromethane semisolvate
;
_chemical_name_systematic
;
N-phenyl-5gamma^5^-5,10-[1,2]benzenoacridophosphin-5(10H)-imine trifluoroborane
 complex dichloromethane semisolvate
;
_space_group_crystal_system monoclinic
_space_group_IT_number 14
_space_group_name_Hall '-P 2ybc'
_space_group_name_H-M_alt 'P 1 21/c 1'
_atom_sites_solution_hydrogens mixed
_atom_sites_solution_primary dual
_atom_sites_solution_secondary difmap
_audit_creation_method SHELXL-2019/3
_audit_update_record
;
2024-04-10 deposited with the CCDC.	2024-04-28 downloaded from the CCDC.
;
_cell_angle_alpha 90
_cell_angle_beta 101.4060(10)
_cell_angle_gamma 90
_cell_formula_units_Z 4
_cell_length_a 9.5904(2)
_cell_length_b 16.0488(3)
_cell_length_c 14.2154(3)
_cell_measurement_reflns_used 9857
_cell_measurement_temperature 100(2)
_cell_measurement_theta_max 68.2898
_cell_measurement_theta_min 4.2017
_cell_volume 2144.74(8)
_computing_cell_refinement 'SAINT V8.40B (Bruker AXS LLC, 2019)'
_computing_data_collection 'Bruker Instrument Service vV6.2.16'
_computing_data_reduction 'SAINT V8.40B (Bruker AXS LLC, 2019)'
_computing_molecular_graphics 'Mercury 4.0 (Macrae et al, 2020)'
_computing_publication_material 'enCIFer (Allen et al, 2004)'
_computing_structure_refinement 'SHELXL-2019/3 (Sheldrick, 2019)'
_computing_structure_solution 'SHELXT 2018/2 (Sheldrick, 2018)'
_diffrn_ambient_temperature 100(2)
_diffrn_detector_area_resol_mean 7.39
_diffrn_measured_fraction_theta_full 0.998
_diffrn_measured_fraction_theta_max 0.997
_diffrn_measurement_device_type 'Bruker D8 Venture'
_diffrn_measurement_method '\f and \w-scans'
_diffrn_radiation_monochromator 'multilayer mirror'
_diffrn_radiation_type CuK\a
_diffrn_radiation_wavelength 1.54178
_diffrn_reflns_av_R_equivalents 0.0368
_diffrn_reflns_av_unetI/netI 0.0295
_diffrn_reflns_Laue_measured_fraction_full 0.998
_diffrn_reflns_Laue_measured_fraction_max 0.997
_diffrn_reflns_limit_h_max 11
_diffrn_reflns_limit_h_min -11
_diffrn_reflns_limit_k_max 19
_diffrn_reflns_limit_k_min -19
_diffrn_reflns_limit_l_max 17
_diffrn_reflns_limit_l_min -16
_diffrn_reflns_number 21498
_diffrn_reflns_point_group_measured_fraction_full 0.998
_diffrn_reflns_point_group_measured_fraction_max 0.997
_diffrn_reflns_theta_full 67.679
_diffrn_reflns_theta_max 68.285
_diffrn_reflns_theta_min 4.202
_exptl_absorpt_coefficient_mu 2.636
_exptl_absorpt_correction_T_max 1.0000
_exptl_absorpt_correction_T_min 0.5812
_exptl_absorpt_correction_type numerical
_exptl_absorpt_process_details
;
 SADABS 2016/2: Krause, L., Herbst-Irmer, R., Sheldrick G.M. & Stalke D.,
 J. Appl. Cryst. 48 (2015) 3-10
;
_exptl_crystal_colour colourless
_exptl_crystal_density_diffrn 1.467
_exptl_crystal_description plate
_exptl_crystal_F_000 972
_exptl_crystal_size_max 0.370
_exptl_crystal_size_mid 0.120
_exptl_crystal_size_min 0.018
_refine_diff_density_max 0.405
_refine_diff_density_min -0.392
_refine_diff_density_rms 0.062
_refine_ls_extinction_method none
_refine_ls_goodness_of_fit_ref 1.127
_refine_ls_hydrogen_treatment constr
_refine_ls_matrix_type full
_refine_ls_number_parameters 317
_refine_ls_number_reflns 3919
_refine_ls_number_restraints 26
_refine_ls_restrained_S_all 1.129
_refine_ls_R_factor_all 0.0459
_refine_ls_R_factor_gt 0.0449
_refine_ls_shift/su_max 0.000
_refine_ls_shift/su_mean 0.000
_refine_ls_structure_factor_coef Fsqd
_refine_ls_weighting_details 'w=1/[\s^2^(Fo^2^)+(0.0311P)^2^+3.6038P] where P=(Fo^2^+2Fc^2^)/3'
_refine_ls_weighting_scheme calc
_refine_ls_wR_factor_gt 0.1148
_refine_ls_wR_factor_ref 0.1154
_reflns_Friedel_coverage 0.000
_reflns_number_gt 3813
_reflns_number_total 3919
_reflns_threshold_expression 'I > 2\s(I)'
_cod_data_source_file d4cc01868k2.cif
_cod_data_source_block nt1194_SCM039_100K
_cod_depositor_comments 'Adding full bibliography for 7133202--7133219.cif.'
_cod_original_sg_symbol_H-M 'P 21/c'
_cod_original_formula_sum 'C25.50 H19 B Cl F3 N P'
_cod_database_code 7133209
_shelx_shelxl_version_number 2019/3
_shelx_space_group_comment
;
The symmetry employed for this shelxl refinement is uniquely defined
by the following loop, which should always be used as a source of
symmetry information in preference to the above space-group names.
They are only intended as comments.
;
_shelx_estimated_absorpt_t_min 0.442
_shelx_estimated_absorpt_t_max 0.954

loop_
_space_group_symop_operation_xyz
'x, y, z'
'-x, y+1/2, -z+1/2'
'-x, -y, -z'
'x, -y-1/2, z-1/2'

loop_
_atom_site_label
_atom_site_type_symbol
_atom_site_fract_x
_atom_site_fract_y
_atom_site_fract_z
_atom_site_U_iso_or_equiv
_atom_site_adp_type
_atom_site_occupancy
_atom_site_site_symmetry_order
_atom_site_calc_flag
_atom_site_refinement_flags_posn
_atom_site_refinement_flags_adp
_atom_site_refinement_flags_occupancy
_atom_site_disorder_assembly
_atom_site_disorder_group
P1 P 0.76520(6) 0.23663(3) 0.24301(4) 0.01408(15) Uani 1 1 d . . . . .
F1 F 0.44513(18) 0.21042(10) 0.34635(12) 0.0373(4) Uani 1 1 d . . . . .
F2 F 0.40604(16) 0.32512(11) 0.25304(11) 0.0372(4) Uani 1 1 d . . . . .
F3 F 0.60871(15) 0.31666(9) 0.36750(10) 0.0276(3) Uani 1 1 d . . . . .
N1 N 0.5945(2) 0.23144(12) 0.22868(14) 0.0196(4) Uani 1 1 d . . . . .
C1 C 0.8490(2) 0.18899(12) 0.15295(15) 0.0135(4) Uani 1 1 d . . . . .
C2 C 0.7875(2) 0.14774(13) 0.06890(15) 0.0153(4) Uani 1 1 d . . . . .
H2 H 0.687227 0.140874 0.052044 0.018 Uiso 1 1 calc R U . . .
C3 C 0.8754(2) 0.11658(13) 0.00971(15) 0.0167(4) Uani 1 1 d . . . . .
H3 H 0.834803 0.088042 -0.047737 0.020 Uiso 1 1 calc R U . . .
C4 C 1.0210(2) 0.12701(14) 0.03417(15) 0.0173(4) Uani 1 1 d . . . . .
H4 H 1.079759 0.105231 -0.006508 0.021 Uiso 1 1 calc R U . . .
C5 C 1.0827(2) 0.16901(13) 0.11761(16) 0.0161(4) Uani 1 1 d . . . . .
H5 H 1.182955 0.176306 0.133488 0.019 Uiso 1 1 calc R U . . .
C6 C 0.9974(2) 0.20018(13) 0.17749(15) 0.0139(4) Uani 1 1 d . . . . .
C7 C 1.0590(2) 0.24761(13) 0.26976(15) 0.0155(4) Uani 1 1 d . . . . .
H7 H 1.164886 0.251498 0.278925 0.019 Uiso 1 1 calc R U . . .
C8 C 1.0159(2) 0.20151(13) 0.35369(15) 0.0160(4) Uani 1 1 d . . . . .
C9 C 1.1115(3) 0.16838(14) 0.43017(16) 0.0203(5) Uani 1 1 d . . . . .
H9 H 1.210962 0.174085 0.433526 0.024 Uiso 1 1 calc R U . . .
C10 C 1.0601(3) 0.12638(15) 0.50254(17) 0.0253(5) Uani 1 1 d . . . . .
H10 H 1.125383 0.103331 0.555143 0.030 Uiso 1 1 calc R U . . .
C11 C 0.9151(3) 0.11796(15) 0.49847(17) 0.0261(5) Uani 1 1 d . . . . .
H11 H 0.882049 0.089662 0.548523 0.031 Uiso 1 1 calc R U . . .
C12 C 0.8182(3) 0.15050(14) 0.42196(16) 0.0221(5) Uani 1 1 d . . . . .
H12 H 0.718780 0.144777 0.418864 0.027 Uiso 1 1 calc R U . . .
C13 C 0.8696(2) 0.19166(13) 0.34991(15) 0.0164(4) Uani 1 1 d . . . . .
C14 C 0.8435(2) 0.33880(13) 0.24700(15) 0.0161(4) Uani 1 1 d . . . . .
C15 C 0.7719(2) 0.41443(14) 0.23514(15) 0.0187(5) Uani 1 1 d . . . . .
H15 H 0.671013 0.416430 0.225001 0.022 Uiso 1 1 calc R U . . .
C16 C 0.8517(3) 0.48736(14) 0.23848(17) 0.0237(5) Uani 1 1 d . . . . .
H16 H 0.804978 0.539840 0.230925 0.028 Uiso 1 1 calc R U . . .
C17 C 0.9989(3) 0.48371(14) 0.25276(17) 0.0246(5) Uani 1 1 d . . . . .
H17 H 1.051951 0.533891 0.254881 0.029 Uiso 1 1 calc R U . . .
C18 C 1.0702(3) 0.40748(14) 0.26408(16) 0.0197(5) Uani 1 1 d . . . . .
H18 H 1.171059 0.405639 0.273429 0.024 Uiso 1 1 calc R U . . .
C19 C 0.9922(2) 0.33435(13) 0.26151(15) 0.0160(4) Uani 1 1 d . . . . .
C20 C 0.5143(2) 0.17458(14) 0.15874(16) 0.0178(5) Uani 1 1 d . . . . .
C21 C 0.5067(3) 0.09066(15) 0.18077(17) 0.0226(5) Uani 1 1 d . . . . .
H21 H 0.551448 0.070441 0.242145 0.027 Uiso 1 1 calc R U . . .
C22 C 0.4328(3) 0.03632(15) 0.11214(18) 0.0249(5) Uani 1 1 d . . . . .
H22 H 0.427158 -0.021224 0.126597 0.030 Uiso 1 1 calc R U . . .
C23 C 0.3679(2) 0.06610(15) 0.02307(18) 0.0238(5) Uani 1 1 d . . . . .
H23 H 0.319434 0.028697 -0.024079 0.029 Uiso 1 1 calc R U . . .
C24 C 0.3730(2) 0.15031(15) 0.00207(17) 0.0215(5) Uani 1 1 d . . . . .
H24 H 0.326773 0.170609 -0.058917 0.026 Uiso 1 1 calc R U . . .
C25 C 0.4460(2) 0.20504(14) 0.07042(16) 0.0186(5) Uani 1 1 d . . . . .
H25 H 0.448953 0.262859 0.056623 0.022 Uiso 1 1 calc R U . . .
B1 B 0.5106(3) 0.27260(18) 0.3017(2) 0.0232(6) Uani 1 1 d . . . . .
C26A C 0.4723(19) 0.5533(10) 0.0026(12) 0.054(7) Uani 0.175(11) 1 d D U P A -1
H26A H 0.520646 0.588310 0.056645 0.064 Uiso 0.175(11) 1 calc R U P A -1
H26B H 0.384288 0.582868 -0.027738 0.064 Uiso 0.175(11) 1 calc R U P A -1
Cl1A Cl 0.5800(3) 0.5482(2) -0.0795(2) 0.0505(8) Uani 0.25 1 d D . P A -1
Cl2A Cl 0.4250(6) 0.4653(4) 0.0481(4) 0.107(2) Uani 0.25 1 d D . P A -1
C26B C 0.5704(10) 0.5269(6) 0.0367(7) 0.039(3) Uani 0.325(11) 1 d D U P A -2
H26C H 0.565005 0.580145 0.071031 0.046 Uiso 0.325(11) 1 calc R U P A -2
H26D H 0.658780 0.498193 0.067974 0.046 Uiso 0.325(11) 1 calc R U P A -2
Cl1B Cl 0.5800(3) 0.5482(2) -0.0795(2) 0.0505(8) Uani 0.25 1 d D . P A -2
Cl2B Cl 0.4250(6) 0.4653(4) 0.0481(4) 0.107(2) Uani 0.25 1 d D . P A -2

loop_
_atom_site_aniso_label
_atom_site_aniso_U_11
_atom_site_aniso_U_22
_atom_site_aniso_U_33
_atom_site_aniso_U_23
_atom_site_aniso_U_13
_atom_site_aniso_U_12
P1 0.0159(3) 0.0129(3) 0.0145(3) -0.00177(19) 0.0056(2) 0.0003(2)
F1 0.0442(9) 0.0355(9) 0.0402(9) -0.0107(7) 0.0281(7) -0.0108(7)
F2 0.0266(8) 0.0491(10) 0.0360(9) -0.0100(7) 0.0061(6) 0.0152(7)
F3 0.0246(7) 0.0346(8) 0.0251(7) -0.0111(6) 0.0087(6) -0.0029(6)
N1 0.0175(10) 0.0214(10) 0.0207(10) -0.0064(8) 0.0057(8) -0.0013(8)
C1 0.0174(10) 0.0104(9) 0.0146(10) 0.0014(8) 0.0073(8) 0.0018(8)
C2 0.0157(10) 0.0155(10) 0.0149(10) 0.0011(8) 0.0034(8) 0.0001(8)
C3 0.0200(11) 0.0170(10) 0.0131(10) -0.0021(8) 0.0036(8) -0.0004(8)
C4 0.0202(11) 0.0188(11) 0.0148(10) 0.0001(8) 0.0082(8) 0.0016(9)
C5 0.0150(10) 0.0147(10) 0.0192(11) 0.0033(8) 0.0049(8) -0.0003(8)
C6 0.0182(10) 0.0103(10) 0.0134(10) 0.0022(8) 0.0035(8) -0.0004(8)
C7 0.0166(10) 0.0140(10) 0.0158(10) -0.0013(8) 0.0033(8) -0.0004(8)
C8 0.0236(11) 0.0109(10) 0.0138(10) -0.0031(8) 0.0041(8) 0.0001(8)
C9 0.0245(12) 0.0160(10) 0.0192(11) -0.0030(9) 0.0017(9) 0.0017(9)
C10 0.0371(14) 0.0223(12) 0.0150(11) 0.0017(9) 0.0015(10) 0.0057(10)
C11 0.0400(14) 0.0228(12) 0.0187(12) 0.0042(9) 0.0132(10) 0.0027(10)
C12 0.0289(12) 0.0201(11) 0.0200(11) -0.0019(9) 0.0112(10) 0.0004(9)
C13 0.0231(11) 0.0131(10) 0.0141(10) -0.0028(8) 0.0065(8) 0.0003(8)
C14 0.0208(11) 0.0152(10) 0.0134(10) -0.0016(8) 0.0063(8) 0.0004(8)
C15 0.0255(12) 0.0171(11) 0.0143(10) -0.0009(8) 0.0062(9) 0.0027(9)
C16 0.0354(13) 0.0144(11) 0.0219(12) -0.0027(9) 0.0072(10) 0.0043(10)
C17 0.0370(14) 0.0140(11) 0.0232(12) -0.0022(9) 0.0073(10) -0.0061(10)
C18 0.0241(12) 0.0184(11) 0.0164(11) -0.0029(8) 0.0036(9) -0.0044(9)
C19 0.0234(11) 0.0144(10) 0.0099(10) -0.0014(8) 0.0027(8) -0.0004(8)
C20 0.0147(10) 0.0206(11) 0.0208(11) -0.0043(9) 0.0098(9) -0.0012(8)
C21 0.0238(12) 0.0235(12) 0.0237(12) 0.0020(9) 0.0124(9) 0.0019(9)
C22 0.0254(12) 0.0205(12) 0.0333(13) -0.0039(10) 0.0170(10) -0.0044(9)
C23 0.0192(11) 0.0256(12) 0.0296(13) -0.0093(10) 0.0124(10) -0.0057(9)
C24 0.0151(10) 0.0290(12) 0.0215(11) -0.0039(10) 0.0068(9) 0.0000(9)
C25 0.0168(11) 0.0180(11) 0.0228(11) -0.0007(9) 0.0080(9) 0.0006(8)
B1 0.0191(13) 0.0280(14) 0.0248(14) -0.0068(11) 0.0100(11) -0.0006(11)
C26A 0.047(12) 0.060(12) 0.045(11) -0.014(9) -0.013(9) 0.018(9)
Cl1A 0.0273(10) 0.074(2) 0.0440(11) -0.0240(12) -0.0088(8) 0.0048(12)
Cl2A 0.086(2) 0.081(2) 0.162(6) -0.018(3) 0.039(3) -0.0443(18)
C26B 0.041(6) 0.044(6) 0.031(5) 0.000(4) 0.006(4) -0.003(4)
Cl1B 0.0273(10) 0.074(2) 0.0440(11) -0.0240(12) -0.0088(8) 0.0048(12)
Cl2B 0.086(2) 0.081(2) 0.162(6) -0.018(3) 0.039(3) -0.0443(18)

loop_
_atom_type_symbol
_atom_type_description
_atom_type_scat_dispersion_real
_atom_type_scat_dispersion_imag
_atom_type_scat_source
C C 0.0181 0.0091 'International Tables Vol C Tables 4.2.6.8 and 6.1.1.4'
H H 0.0000 0.0000 'International Tables Vol C Tables 4.2.6.8 and 6.1.1.4'
B B 0.0090 0.0039 'International Tables Vol C Tables 4.2.6.8 and 6.1.1.4'
Cl Cl 0.3639 0.7018 'International Tables Vol C Tables 4.2.6.8 and 6.1.1.4'
F F 0.0727 0.0534 'International Tables Vol C Tables 4.2.6.8 and 6.1.1.4'
N N 0.0311 0.0180 'International Tables Vol C Tables 4.2.6.8 and 6.1.1.4'
P P 0.2955 0.4335 'International Tables Vol C Tables 4.2.6.8 and 6.1.1.4'

loop_
_geom_angle_atom_site_label_1
_geom_angle_atom_site_label_2
_geom_angle_atom_site_label_3
_geom_angle
_geom_angle_site_symmetry_1
_geom_angle_site_symmetry_3
_geom_angle_publ_flag
N1 P1 C13 117.93(10) . . ?
N1 P1 C14 117.28(10) . . ?
C13 P1 C14 100.36(10) . . ?
N1 P1 C1 118.09(10) . . ?
C13 P1 C1 100.20(10) . . ?
C14 P1 C1 99.57(10) . . ?
C20 N1 B1 116.30(17) . . ?
C20 N1 P1 120.42(15) . . ?
B1 N1 P1 122.18(15) . . ?
C2 C1 C6 120.66(19) . . ?
C2 C1 P1 129.50(17) . . ?
C6 C1 P1 109.82(15) . . ?
C1 C2 C3 118.9(2) . . ?
C1 C2 H2 120.5 . . ?
C3 C2 H2 120.5 . . ?
C4 C3 C2 120.4(2) . . ?
C4 C3 H3 119.8 . . ?
C2 C3 H3 119.8 . . ?
C3 C4 C5 120.8(2) . . ?
C3 C4 H4 119.6 . . ?
C5 C4 H4 119.6 . . ?
C6 C5 C4 119.7(2) . . ?
C6 C5 H5 120.2 . . ?
C4 C5 H5 120.2 . . ?
C5 C6 C1 119.51(19) . . ?
C5 C6 C7 122.06(19) . . ?
C1 C6 C7 118.42(18) . . ?
C19 C7 C8 109.09(17) . . ?
C19 C7 C6 107.61(17) . . ?
C8 C7 C6 108.05(17) . . ?
C19 C7 H7 110.7 . . ?
C8 C7 H7 110.7 . . ?
C6 C7 H7 110.7 . . ?
C9 C8 C13 119.3(2) . . ?
C9 C8 C7 124.1(2) . . ?
C13 C8 C7 116.59(19) . . ?
C8 C9 C10 119.2(2) . . ?
C8 C9 H9 120.4 . . ?
C10 C9 H9 120.4 . . ?
C11 C10 C9 120.8(2) . . ?
C11 C10 H10 119.6 . . ?
C9 C10 H10 119.6 . . ?
C12 C11 C10 120.5(2) . . ?
C12 C11 H11 119.7 . . ?
C10 C11 H11 119.7 . . ?
C11 C12 C13 118.5(2) . . ?
C11 C12 H12 120.8 . . ?
C13 C12 H12 120.8 . . ?
C12 C13 C8 121.6(2) . . ?
C12 C13 P1 126.48(18) . . ?
C8 C13 P1 111.91(16) . . ?
C15 C14 C19 121.8(2) . . ?
C15 C14 P1 126.81(17) . . ?
C19 C14 P1 111.37(16) . . ?
C14 C15 C16 118.3(2) . . ?
C14 C15 H15 120.8 . . ?
C16 C15 H15 120.8 . . ?
C17 C16 C15 120.4(2) . . ?
C17 C16 H16 119.8 . . ?
C15 C16 H16 119.8 . . ?
C16 C17 C18 121.0(2) . . ?
C16 C17 H17 119.5 . . ?
C18 C17 H17 119.5 . . ?
C19 C18 C17 119.2(2) . . ?
C19 C18 H18 120.4 . . ?
C17 C18 H18 120.4 . . ?
C18 C19 C14 119.2(2) . . ?
C18 C19 C7 123.5(2) . . ?
C14 C19 C7 117.18(19) . . ?
C25 C20 C21 120.7(2) . . ?
C25 C20 N1 119.3(2) . . ?
C21 C20 N1 120.0(2) . . ?
C20 C21 C22 119.4(2) . . ?
C20 C21 H21 120.3 . . ?
C22 C21 H21 120.3 . . ?
C23 C22 C21 120.0(2) . . ?
C23 C22 H22 120.0 . . ?
C21 C22 H22 120.0 . . ?
C22 C23 C24 120.4(2) . . ?
C22 C23 H23 119.8 . . ?
C24 C23 H23 119.8 . . ?
C23 C24 C25 119.9(2) . . ?
C23 C24 H24 120.0 . . ?
C25 C24 H24 120.0 . . ?
C20 C25 C24 119.5(2) . . ?
C20 C25 H25 120.2 . . ?
C24 C25 H25 120.2 . . ?
F3 B1 F2 110.8(2) . . ?
F3 B1 F1 111.4(2) . . ?
F2 B1 F1 108.4(2) . . ?
F3 B1 N1 106.95(19) . . ?
F2 B1 N1 109.8(2) . . ?
F1 B1 N1 109.5(2) . . ?
Cl2A C26A Cl1A 118.5(10) . . ?
Cl2A C26A H26A 107.7 . . ?
Cl1A C26A H26A 107.7 . . ?
Cl2A C26A H26B 107.7 . . ?
Cl1A C26A H26B 107.7 . . ?
H26A C26A H26B 107.1 . . ?
Cl1B C26B Cl2B 113.6(6) . . ?
Cl1B C26B H26C 108.8 . . ?
Cl2B C26B H26C 108.8 . . ?
Cl1B C26B H26D 108.8 . . ?
Cl2B C26B H26D 108.8 . . ?
H26C C26B H26D 107.7 . . ?

loop_
_geom_bond_atom_site_label_1
_geom_bond_atom_site_label_2
_geom_bond_distance
_geom_bond_site_symmetry_2
_geom_bond_publ_flag
P1 N1 1.6110(19) . ?
P1 C13 1.798(2) . ?
P1 C14 1.800(2) . ?
P1 C1 1.810(2) . ?
F1 B1 1.397(3) . ?
F2 B1 1.386(3) . ?
F3 B1 1.383(3) . ?
N1 C20 1.453(3) . ?
N1 B1 1.579(3) . ?
C1 C2 1.391(3) . ?
C1 C6 1.408(3) . ?
C2 C3 1.396(3) . ?
C2 H2 0.9500 . ?
C3 C4 1.381(3) . ?
C3 H3 0.9500 . ?
C4 C5 1.391(3) . ?
C4 H4 0.9500 . ?
C5 C6 1.386(3) . ?
C5 H5 0.9500 . ?
C6 C7 1.530(3) . ?
C7 C19 1.527(3) . ?
C7 C8 1.529(3) . ?
C7 H7 1.0000 . ?
C8 C9 1.383(3) . ?
C8 C13 1.402(3) . ?
C9 C10 1.398(3) . ?
C9 H9 0.9500 . ?
C10 C11 1.387(4) . ?
C10 H10 0.9500 . ?
C11 C12 1.386(4) . ?
C11 H11 0.9500 . ?
C12 C13 1.389(3) . ?
C12 H12 0.9500 . ?
C14 C15 1.389(3) . ?
C14 C19 1.402(3) . ?
C15 C16 1.394(3) . ?
C15 H15 0.9500 . ?
C16 C17 1.387(4) . ?
C16 H16 0.9500 . ?
C17 C18 1.395(3) . ?
C17 H17 0.9500 . ?
C18 C19 1.389(3) . ?
C18 H18 0.9500 . ?
C20 C25 1.385(3) . ?
C20 C21 1.388(3) . ?
C21 C22 1.393(4) . ?
C21 H21 0.9500 . ?
C22 C23 1.381(4) . ?
C22 H22 0.9500 . ?
C23 C24 1.387(4) . ?
C23 H23 0.9500 . ?
C24 C25 1.391(3) . ?
C24 H24 0.9500 . ?
C25 H25 0.9500 . ?
C26A Cl2A 1.654(13) . ?
C26A Cl1A 1.707(13) . ?
C26A H26A 0.9900 . ?
C26A H26B 0.9900 . ?
C26B Cl1B 1.707(8) . ?
C26B Cl2B 1.743(9) . ?
C26B H26C 0.9900 . ?
C26B H26D 0.9900 . ?
